data_2244166
loop_
_publ_author_name
'Archana, Sreeramapura D.'
'Kiran Kumar, Haruvegowda'
'Yathirajan, Hemmige S.'
'Foro, Sabine'
'Butcher, Ray J.'

_publ_section_title
;
 The structures of eleven (4-phenyl)piperazinium salts containing organic
 anions
;
_journal_issue 10
_journal_name_full 'Acta Crystallographica Section E'
_journal_page_first 1016
_journal_page_last 1027
_journal_paper_doi 10.1107/S2056989022009057
_journal_volume 78
_journal_year 2022
_chemical_formula_iupac 'C10 H15 N2 + , C7 H4 N O4 -'
_chemical_formula_moiety 'C10 H15 N2 + , C7 H4 N O4 -'
_chemical_formula_sum 'C17 H19 N3 O4'
_chemical_formula_weight 329.35
_chemical_name_systematic
;
4-Phenylpiperazin-1-ium 4-nitrobenzoate
;
_space_group_crystal_system monoclinic
_space_group_IT_number 14
_space_group_name_Hall '-P 2ybc'
_space_group_name_H-M_alt 'P 1 21/c 1'
_atom_sites_solution_hydrogens mixed
_atom_sites_solution_primary dual
_atom_sites_solution_secondary difmap
_audit_creation_method SHELXL-2018/3
_cell_angle_alpha 90
_cell_angle_beta 95.137(6)
_cell_angle_gamma 90
_cell_formula_units_Z 4
_cell_length_a 13.0683(9)
_cell_length_b 15.7868(9)
_cell_length_c 7.9255(5)
_cell_measurement_reflns_used 4084
_cell_measurement_temperature 293(2)
_cell_measurement_theta_max 27.92
_cell_measurement_theta_min 2.56
_cell_volume 1628.52(18)
_computing_cell_refinement
;
CrysAlis RED (Oxford Diffraction, 2007)
;
_computing_data_collection
;
CrysAlis CCD (Oxford Diffraction, 2007)
;
_computing_data_reduction
;
CrysAlis RED (Oxford Diffraction, 2007)
;
_computing_molecular_graphics
;
SHELXTL (Sheldrick, 2008)
;
_computing_publication_material
;
SHELXTL (Sheldrick, 2008)
;
_computing_structure_refinement
;
SHELXL-2018/3 (Sheldrick, 2015b)
;
_computing_structure_solution
;
SHELXT (Sheldrick, 2015a)
;
_diffrn_ambient_temperature 293(2)
_diffrn_measured_fraction_theta_full 0.998
_diffrn_measured_fraction_theta_max 0.915
_diffrn_measurement_device_type
;
Oxford Diffraction Xcalibur with Sapphire CCD
;
_diffrn_measurement_method
;
Rotation method data acquisition using omega scans.
;
_diffrn_radiation_type MoK\a
_diffrn_radiation_wavelength 0.71073
_diffrn_reflns_av_R_equivalents 0.0353
_diffrn_reflns_av_unetI/netI 0.0504
_diffrn_reflns_limit_h_max 17
_diffrn_reflns_limit_h_min -12
_diffrn_reflns_limit_k_max 20
_diffrn_reflns_limit_k_min -19
_diffrn_reflns_limit_l_max 10
_diffrn_reflns_limit_l_min -10
_diffrn_reflns_number 11699
_diffrn_reflns_theta_full 25.242
_diffrn_reflns_theta_max 27.955
_diffrn_reflns_theta_min 2.885
_diffrn_source 'Enhance (Mo) X-ray Source'
_exptl_absorpt_coefficient_mu 0.097
_exptl_absorpt_correction_T_max 1.00000
_exptl_absorpt_correction_T_min 0.79041
_exptl_absorpt_correction_type multi-scan
_exptl_absorpt_process_details
;
(CrysalisRED; Oxford Diffraction, 2007)
;
_exptl_crystal_colour yellow
_exptl_crystal_density_diffrn 1.343
_exptl_crystal_description prism
_exptl_crystal_F_000 696
_exptl_crystal_size_max 0.480
_exptl_crystal_size_mid 0.440
_exptl_crystal_size_min 0.160
_refine_diff_density_max 0.146
_refine_diff_density_min -0.131
_refine_ls_extinction_method none
_refine_ls_goodness_of_fit_ref 1.099
_refine_ls_hydrogen_treatment mixed
_refine_ls_matrix_type full
_refine_ls_number_parameters 251
_refine_ls_number_reflns 3587
_refine_ls_number_restraints 83
_refine_ls_restrained_S_all 1.100
_refine_ls_R_factor_all 0.1163
_refine_ls_R_factor_gt 0.0544
_refine_ls_shift/su_max 0.000
_refine_ls_shift/su_mean 0.000
_refine_ls_structure_factor_coef Fsqd
_refine_ls_weighting_details 'w=1/[\s^2^(Fo^2^)+(0.0406P)^2^+0.2296P] where P=(Fo^2^+2Fc^2^)/3'
_refine_ls_weighting_scheme calc
_refine_ls_wR_factor_gt 0.0974
_refine_ls_wR_factor_ref 0.1174
_reflns_number_gt 2088
_reflns_number_total 3587
_reflns_threshold_expression 'I > 2\s(I)'
_cod_data_source_file hb8034sup1.cif
_cod_data_source_block 5
_cod_depositor_comments 'Adding full bibliography for 2244163--2244173.cif.'
_cod_original_sg_symbol_H-M 'P 21/c'
_cod_database_code 2244166
_cod_database_fobs_code 2244166
_shelx_space_group_comment
;
The symmetry employed for this shelxl refinement is uniquely defined
by the following loop, which should always be used as a source of
symmetry information in preference to the above space-group names.
They are only intended as comments.
;
_shelx_estimated_absorpt_t_min 0.955
_shelx_estimated_absorpt_t_max 0.985

loop_
_space_group_symop_operation_xyz
'x, y, z'
'-x, y+1/2, -z+1/2'
'-x, -y, -z'
'x, -y-1/2, z-1/2'

loop_
_atom_site_type_symbol
_atom_site_label
_atom_site_fract_x
_atom_site_fract_y
_atom_site_fract_z
_atom_site_U_iso_or_equiv
_atom_site_adp_type
_atom_site_calc_flag
_atom_site_occupancy
_atom_site_disorder_assembly
_atom_site_disorder_group
N N1 0.31713(11) 0.63737(9) 0.06853(18) 0.0443(4) Uani d 1 . .
N N2 0.42384(12) 0.61812(10) 0.3978(2) 0.0497(4) Uani d 1 . .
H H21 0.4059(14) 0.5640(10) 0.412(2) 0.060 Uiso d 1 . .
H H22 0.4650(13) 0.6358(11) 0.493(2) 0.060 Uiso d 1 . .
C C1 0.25304(14) 0.61655(11) -0.0794(2) 0.0451(5) Uani d 1 . .
C C2 0.16112(15) 0.66029(13) -0.1177(3) 0.0592(5) Uani d 1 . .
H H2 0.141977 0.702437 -0.044776 0.071 Uiso calc 1 . .
C C3 0.09843(17) 0.64191(16) -0.2618(3) 0.0711(7) Uani d 1 . .
H H3 0.037601 0.671965 -0.285079 0.085 Uiso calc 1 . .
C C4 0.12406(19) 0.58034(18) -0.3709(3) 0.0786(7) Uani d 1 . .
H H4 0.080984 0.567936 -0.467562 0.094 Uiso calc 1 . .
C C5 0.21412(19) 0.53709(16) -0.3360(3) 0.0769(7) Uani d 1 . .
H H5 0.232309 0.495042 -0.409926 0.092 Uiso calc 1 . .
C C6 0.27853(16) 0.55500(13) -0.1925(2) 0.0603(6) Uani d 1 . .
H H6 0.339789 0.525251 -0.171661 0.072 Uiso calc 1 . .
C C7 0.41360(13) 0.59047(11) 0.0927(2) 0.0482(5) Uani d 1 . .
H H7A 0.450391 0.596351 -0.007625 0.058 Uiso calc 1 . .
H H7B 0.398842 0.530823 0.107119 0.058 Uiso calc 1 . .
C C8 0.48078(14) 0.62161(12) 0.2451(2) 0.0546(5) Uani d 1 . .
H H8A 0.541877 0.586642 0.261820 0.066 Uiso calc 1 . .
H H8B 0.502144 0.679404 0.226049 0.066 Uiso calc 1 . .
C C9 0.33189(14) 0.67211(12) 0.3727(2) 0.0551(5) Uani d 1 . .
H H9A 0.352164 0.730174 0.353462 0.066 Uiso calc 1 . .
H H9B 0.294913 0.670810 0.473427 0.066 Uiso calc 1 . .
C C10 0.26333(14) 0.64092(12) 0.2229(2) 0.0525(5) Uani d 1 . .
H H10A 0.238174 0.584849 0.247440 0.063 Uiso calc 1 . .
H H10B 0.204495 0.678299 0.204255 0.063 Uiso calc 1 . .
O O1 0.54550(10) 0.66915(8) 0.67450(17) 0.0659(4) Uani d 1 . .
O O2 0.62576(10) 0.55694(8) 0.58251(17) 0.0596(4) Uani d 1 . .
N N3 0.9330(8) 0.6415(18) 1.2296(16) 0.0790(18) Uani d 0.62(3) A 1
O O3 0.9183(12) 0.6862(8) 1.3520(19) 0.108(3) Uani d 0.62(3) A 1
O O4 1.0096(8) 0.5973(11) 1.2186(12) 0.095(2) Uani d 0.62(3) A 1
N N3A 0.9219(15) 0.647(3) 1.244(3) 0.082(3) Uani d 0.38(3) A 2
O O3A 0.8898(15) 0.6659(14) 1.380(2) 0.095(3) Uani d 0.38(3) A 2
O O4A 1.0127(12) 0.6352(18) 1.223(2) 0.101(3) Uani d 0.38(3) A 2
C C11 0.70169(13) 0.62778(10) 0.8251(2) 0.0422(4) Uani d 1 . .
C C12 0.68311(14) 0.67242(11) 0.9690(2) 0.0505(5) Uani d 1 . .
H H12 0.620157 0.699232 0.974825 0.061 Uiso calc 1 . .
C C13 0.75707(16) 0.67767(12) 1.1045(3) 0.0591(5) Uani d 1 . .
H H13 0.744175 0.706602 1.202574 0.071 Uiso calc 1 . .
C C14 0.84977(16) 0.63922(13) 1.0907(3) 0.0567(5) Uani d 1 . .
C C15 0.87192(15) 0.59666(13) 0.9479(3) 0.0603(6) Uani d 1 . .
H H15 0.936114 0.572184 0.940687 0.072 Uiso calc 1 . .
C C16 0.79686(14) 0.59106(12) 0.8155(2) 0.0523(5) Uani d 1 . .
H H16 0.810377 0.562065 0.717750 0.063 Uiso calc 1 . .
C C17 0.61816(14) 0.61734(11) 0.6823(2) 0.0465(5) Uani d 1 . .

loop_
_atom_site_aniso_label
_atom_site_aniso_U_11
_atom_site_aniso_U_22
_atom_site_aniso_U_33
_atom_site_aniso_U_12
_atom_site_aniso_U_13
_atom_site_aniso_U_23
N1 0.0417(9) 0.0431(8) 0.0468(9) 0.0018(7) -0.0038(7) 0.0015(7)
N2 0.0525(10) 0.0434(9) 0.0505(10) 0.0009(7) -0.0110(8) -0.0029(8)
C1 0.0461(11) 0.0442(10) 0.0437(11) -0.0081(8) -0.0027(8) 0.0094(9)
C2 0.0514(12) 0.0637(13) 0.0606(13) -0.0023(10) -0.0057(10) 0.0071(11)
C3 0.0526(14) 0.0923(17) 0.0657(16) -0.0093(12) -0.0104(11) 0.0187(14)
C4 0.0733(17) 0.112(2) 0.0476(14) -0.0251(15) -0.0141(12) 0.0100(14)
C5 0.092(2) 0.0928(18) 0.0446(13) -0.0129(14) -0.0014(12) -0.0059(12)
C6 0.0661(14) 0.0663(13) 0.0472(12) 0.0008(10) -0.0018(10) 0.0001(11)
C7 0.0458(11) 0.0493(10) 0.0489(12) 0.0022(9) 0.0014(8) 0.0022(9)
C8 0.0457(12) 0.0565(12) 0.0603(13) 0.0002(9) -0.0025(10) 0.0042(10)
C9 0.0561(12) 0.0510(11) 0.0562(12) 0.0111(9) -0.0070(9) -0.0086(10)
C10 0.0478(12) 0.0564(12) 0.0522(12) 0.0093(9) -0.0026(9) -0.0065(9)
O1 0.0597(9) 0.0622(8) 0.0710(10) 0.0133(7) -0.0213(7) -0.0130(7)
O2 0.0715(10) 0.0475(7) 0.0567(9) 0.0020(7) -0.0117(7) -0.0087(7)
N3 0.068(4) 0.100(5) 0.065(3) -0.018(4) -0.019(3) 0.005(3)
O3 0.106(5) 0.126(5) 0.084(5) -0.009(4) -0.036(4) -0.028(4)
O4 0.056(3) 0.140(6) 0.084(3) 0.000(4) -0.0213(18) 0.014(4)
N3A 0.064(5) 0.105(6) 0.071(5) -0.007(5) -0.024(5) 0.007(5)
O3A 0.091(7) 0.124(7) 0.066(5) -0.011(5) -0.025(4) -0.011(5)
O4A 0.050(4) 0.146(8) 0.102(5) -0.018(6) -0.023(3) 0.020(6)
C11 0.0450(11) 0.0361(9) 0.0444(11) -0.0045(8) -0.0029(8) 0.0032(8)
C12 0.0491(12) 0.0475(11) 0.0538(12) 0.0021(9) -0.0014(9) -0.0022(9)
C13 0.0690(15) 0.0557(12) 0.0510(12) -0.0014(11) -0.0046(10) -0.0104(10)
C14 0.0520(13) 0.0599(13) 0.0550(13) -0.0116(10) -0.0127(10) 0.0058(10)
C15 0.0414(12) 0.0722(14) 0.0664(15) 0.0017(10) -0.0008(10) 0.0060(12)
C16 0.0500(12) 0.0564(12) 0.0500(12) 0.0033(10) 0.0016(9) -0.0033(9)
C17 0.0498(12) 0.0389(10) 0.0492(12) -0.0040(9) -0.0044(9) 0.0045(9)

loop_
_atom_type_symbol
_atom_type_description
_atom_type_scat_dispersion_real
_atom_type_scat_dispersion_imag
_atom_type_scat_source
C C 0.0033 0.0016 'International Tables Vol C Tables 4.2.6.8 and 6.1.1.4'
H H 0.0000 0.0000 'International Tables Vol C Tables 4.2.6.8 and 6.1.1.4'
N N 0.0061 0.0033 'International Tables Vol C Tables 4.2.6.8 and 6.1.1.4'
O O 0.0106 0.0060 'International Tables Vol C Tables 4.2.6.8 and 6.1.1.4'

loop_
_geom_angle_atom_site_label_1
_geom_angle_atom_site_label_2
_geom_angle_atom_site_label_3
_geom_angle_site_symmetry_1
_geom_angle_site_symmetry_3
_geom_angle
_geom_angle_publ_flag
C1 N1 C7 . . 115.50(14) ?
C1 N1 C10 . . 114.03(14) ?
C7 N1 C10 . . 112.51(13) ?
C9 N2 C8 . . 109.43(15) ?
C9 N2 H21 . . 110.4(12) ?
C8 N2 H21 . . 107.1(13) ?
C9 N2 H22 . . 110.0(11) ?
C8 N2 H22 . . 110.9(12) ?
H21 N2 H22 . . 108.9(16) ?
C6 C1 C2 . . 117.37(17) ?
C6 C1 N1 . . 122.71(16) ?
C2 C1 N1 . . 119.91(17) ?
C3 C2 C1 . . 120.9(2) ?
C3 C2 H2 . . 119.6 ?
C1 C2 H2 . . 119.6 ?
C4 C3 C2 . . 121.0(2) ?
C4 C3 H3 . . 119.5 ?
C2 C3 H3 . . 119.5 ?
C3 C4 C5 . . 118.9(2) ?
C3 C4 H4 . . 120.5 ?
C5 C4 H4 . . 120.5 ?
C4 C5 C6 . . 120.9(2) ?
C4 C5 H5 . . 119.5 ?
C6 C5 H5 . . 119.5 ?
C5 C6 C1 . . 120.9(2) ?
C5 C6 H6 . . 119.6 ?
C1 C6 H6 . . 119.6 ?
N1 C7 C8 . . 111.92(15) ?
N1 C7 H7A . . 109.2 ?
C8 C7 H7A . . 109.2 ?
N1 C7 H7B . . 109.2 ?
C8 C7 H7B . . 109.2 ?
H7A C7 H7B . . 107.9 ?
N2 C8 C7 . . 110.09(16) ?
N2 C8 H8A . . 109.6 ?
C7 C8 H8A . . 109.6 ?
N2 C8 H8B . . 109.6 ?
C7 C8 H8B . . 109.6 ?
H8A C8 H8B . . 108.2 ?
N2 C9 C10 . . 109.78(15) ?
N2 C9 H9A . . 109.7 ?
C10 C9 H9A . . 109.7 ?
N2 C9 H9B . . 109.7 ?
C10 C9 H9B . . 109.7 ?
H9A C9 H9B . . 108.2 ?
N1 C10 C9 . . 112.01(16) ?
N1 C10 H10A . . 109.2 ?
C9 C10 H10A . . 109.2 ?
N1 C10 H10B . . 109.2 ?
C9 C10 H10B . . 109.2 ?
H10A C10 H10B . . 107.9 ?
O4 N3 O3 . . 124.7(4) ?
O4 N3 C14 . . 118.9(9) ?
O3 N3 C14 . . 116.4(9) ?
O4A N3A O3A . . 124.6(5) ?
O4A N3A C14 . . 115.4(12) ?
O3A N3A C14 . . 120.0(12) ?
C16 C11 C12 . . 119.07(16) ?
C16 C11 C17 . . 120.49(17) ?
C12 C11 C17 . . 120.42(17) ?
C11 C12 C13 . . 120.68(18) ?
C11 C12 H12 . . 119.7 ?
C13 C12 H12 . . 119.7 ?
C14 C13 C12 . . 118.33(19) ?
C14 C13 H13 . . 120.8 ?
C12 C13 H13 . . 120.8 ?
C13 C14 C15 . . 122.52(18) ?
C13 C14 N3A . . 113.8(8) ?
C15 C14 N3A . . 123.7(8) ?
C13 C14 N3 . . 121.9(5) ?
C15 C14 N3 . . 115.6(5) ?
C14 C15 C16 . . 118.29(19) ?
C14 C15 H15 . . 120.9 ?
C16 C15 H15 . . 120.9 ?
C15 C16 C11 . . 121.07(19) ?
C15 C16 H16 . . 119.5 ?
C11 C16 H16 . . 119.5 ?
O2 C17 O1 . . 124.86(16) ?
O2 C17 C11 . . 117.72(16) ?
O1 C17 C11 . . 117.41(17) ?

loop_
_geom_bond_atom_site_label_1
_geom_bond_atom_site_label_2
_geom_bond_site_symmetry_2
_geom_bond_distance
_geom_bond_publ_flag
N1 C1 . 1.417(2) ?
N1 C7 . 1.460(2) ?
N1 C10 . 1.466(2) ?
N2 C9 . 1.472(2) ?
N2 C8 . 1.477(3) ?
N2 H21 . 0.896(14) ?
N2 H22 . 0.931(14) ?
C1 C6 . 1.383(3) ?
C1 C2 . 1.395(3) ?
C2 C3 . 1.376(3) ?
C2 H2 . 0.9300 ?
C3 C4 . 1.363(3) ?
C3 H3 . 0.9300 ?
C4 C5 . 1.367(3) ?
C4 H4 . 0.9300 ?
C5 C6 . 1.383(3) ?
C5 H5 . 0.9300 ?
C6 H6 . 0.9300 ?
C7 C8 . 1.510(2) ?
C7 H7A . 0.9700 ?
C7 H7B . 0.9700 ?
C8 H8A . 0.9700 ?
C8 H8B . 0.9700 ?
C9 C10 . 1.504(2) ?
C9 H9A . 0.9700 ?
C9 H9B . 0.9700 ?
C10 H10A . 0.9700 ?
C10 H10B . 0.9700 ?
O1 C17 . 1.250(2) ?
O2 C17 . 1.248(2) ?
N3 O4 . 1.229(10) ?
N3 O3 . 1.229(9) ?
N3 C14 . 1.477(8) ?
N3A O4A . 1.229(10) ?
N3A O3A . 1.229(9) ?
N3A C14 . 1.474(14) ?
C11 C16 . 1.380(2) ?
C11 C12 . 1.381(2) ?
C11 C17 . 1.510(2) ?
C12 C13 . 1.381(3) ?
C12 H12 . 0.9300 ?
C13 C14 . 1.368(3) ?
C13 H13 . 0.9300 ?
C14 C15 . 1.370(3) ?
C15 C16 . 1.374(3) ?
C15 H15 . 0.9300 ?
C16 H16 . 0.9300 ?

loop_
_geom_hbond_atom_site_label_D
_geom_hbond_atom_site_label_H
_geom_hbond_atom_site_label_A
_geom_hbond_site_symmetry_A
_geom_hbond_distance_DH
_geom_hbond_distance_HA
_geom_hbond_distance_DA
_geom_hbond_angle_DHA
_geom_hbond_publ_flag
N2 H21 O2 3_666 0.896(14) 1.955(15) 2.846(2) 173.2(18) yes
N2 H22 O1 . 0.931(14) 1.783(15) 2.7135(19) 179.2(19) yes
N2 H22 O2 . 0.931(14) 2.489(17) 3.057(2) 119.5(14) yes
C8 H8B O1 4_575 0.97 2.50 3.468(2) 176.4 yes
C10 H10B O4A 1_454 0.97 2.61 3.276(15) 125.7 yes

loop_
_geom_torsion_atom_site_label_1
_geom_torsion_atom_site_label_2
_geom_torsion_atom_site_label_3
_geom_torsion_atom_site_label_4
_geom_torsion_site_symmetry_1
_geom_torsion_site_symmetry_2
_geom_torsion_site_symmetry_3
_geom_torsion_site_symmetry_4
_geom_torsion
_geom_torsion_publ_flag
C7 N1 C1 C6 . . . . 1.1(2) ?
C10 N1 C1 C6 . . . . -131.49(19) ?
C7 N1 C1 C2 . . . . -177.35(16) ?
C10 N1 C1 C2 . . . . 50.0(2) ?
C6 C1 C2 C3 . . . . 0.6(3) ?
N1 C1 C2 C3 . . . . 179.11(18) ?
C1 C2 C3 C4 . . . . 0.2(3) ?
C2 C3 C4 C5 . . . . -0.6(3) ?
C3 C4 C5 C6 . . . . 0.1(4) ?
C4 C5 C6 C1 . . . . 0.7(3) ?
C2 C1 C6 C5 . . . . -1.0(3) ?
N1 C1 C6 C5 . . . . -179.50(18) ?
C1 N1 C7 C8 . . . . 175.30(15) ?
C10 N1 C7 C8 . . . . -51.4(2) ?
C9 N2 C8 C7 . . . . -60.00(19) ?
N1 C7 C8 N2 . . . . 55.4(2) ?
C8 N2 C9 C10 . . . . 60.4(2) ?
C1 N1 C10 C9 . . . . -173.98(14) ?
C7 N1 C10 C9 . . . . 52.0(2) ?
N2 C9 C10 N1 . . . . -56.4(2) ?
C16 C11 C12 C13 . . . . -2.5(3) ?
C17 C11 C12 C13 . . . . 175.88(17) ?
C11 C12 C13 C14 . . . . 1.5(3) ?
C12 C13 C14 C15 . . . . 0.6(3) ?
C12 C13 C14 N3A . . . . -179(2) ?
C12 C13 C14 N3 . . . . -179.8(14) ?
O4A N3A C14 C13 . . . . -160(3) ?
O3A N3A C14 C13 . . . . 18(5) ?
O4A N3A C14 C15 . . . . 21(5) ?
O3A N3A C14 C15 . . . . -161(3) ?
O4 N3 C14 C13 . . . . 171.1(17) ?
O3 N3 C14 C13 . . . . -7(3) ?
O4 N3 C14 C15 . . . . -9(3) ?
O3 N3 C14 C15 . . . . 173.1(18) ?
C13 C14 C15 C16 . . . . -1.5(3) ?
N3A C14 C15 C16 . . . . 177(2) ?
N3 C14 C15 C16 . . . . 178.8(13) ?
C14 C15 C16 C11 . . . . 0.4(3) ?
C12 C11 C16 C15 . . . . 1.5(3) ?
C17 C11 C16 C15 . . . . -176.86(17) ?
C16 C11 C17 O2 . . . . 20.4(3) ?
C12 C11 C17 O2 . . . . -157.93(17) ?
C16 C11 C17 O1 . . . . -160.75(18) ?
C12 C11 C17 O1 . . . . 20.9(3) ?
